data_7242769
loop_
_publ_author_name
'Nakai, Hidetaka'
'Kajiwara, Yuu'
'Miyata, Seiya'

_publ_section_title
;
 Molecular motion in organometallic crystals: photoinduced 2\p/5 rotation
 of n-hexyltetramethylcyclopentadienyl ligand
;
_journal_issue 21
_journal_name_full CrystEngComm
_journal_page_first 3790
_journal_page_last 3793
_journal_paper_doi 10.1039/D1CE00093D
_journal_volume 23
_journal_year 2021
_chemical_formula_moiety 'C32 H54 O4 Rh2 S2'
_chemical_formula_sum 'C32 H54 O4 Rh2 S2'
_chemical_formula_weight 772.71
_chemical_properties_physical Photo-sensitive
_space_group_crystal_system orthorhombic
_space_group_IT_number 61
_space_group_name_Hall '-P 2ac 2ab'
_space_group_name_H-M_alt 'P b c a'
_atom_sites_solution_hydrogens geom
_atom_sites_solution_primary direct
_atom_sites_solution_secondary difmap
_audit_update_record
;
2021-01-10 deposited with the CCDC.	2021-05-04 downloaded from the CCDC.
;
_cell_angle_alpha 90.0000
_cell_angle_beta 90.0000
_cell_angle_gamma 90.0000
_cell_formula_units_Z 8
_cell_length_a 19.7195(4)
_cell_length_b 8.9435(2)
_cell_length_c 37.5526(10)
_cell_measurement_reflns_used 19991
_cell_measurement_temperature 100
_cell_measurement_theta_max 31.57
_cell_measurement_theta_min 3.27
_cell_volume 6622.8(3)
_computing_cell_refinement 'CrysAlisPro 1.171.39.46 (Rigaku OD, 2018)'
_computing_data_collection 'CrysAlisPro 1.171.39.46 (Rigaku OD, 2018)'
_computing_data_reduction 'CrysAlisPro 1.171.39.46 (Rigaku OD, 2018)'
_computing_molecular_graphics 'CrystalStructure 4.2.2'
_computing_publication_material 'CrystalStructure 4.2.2 (Rigaku, 2016)'
_computing_structure_refinement 'SHELXL Version 2014/7 (Sheldrick, 2008)'
_computing_structure_solution 'SIR92 (Altomare, et al., 1994)'
_diffrn_ambient_temperature 100
_diffrn_detector_area_resol_mean 5.811
_diffrn_measured_fraction_theta_full 0.999
_diffrn_measured_fraction_theta_max 0.992
_diffrn_measurement_device_type 'Rigaku XtaLAB P200'
_diffrn_measurement_method \w
_diffrn_radiation_type 'Mo K\a'
_diffrn_radiation_wavelength 0.71075
_diffrn_reflns_av_R_equivalents 0.0699
_diffrn_reflns_Laue_measured_fraction_full 0.999
_diffrn_reflns_Laue_measured_fraction_max 0.992
_diffrn_reflns_limit_h_max 27
_diffrn_reflns_limit_h_min -25
_diffrn_reflns_limit_k_max 11
_diffrn_reflns_limit_k_min -12
_diffrn_reflns_limit_l_max 52
_diffrn_reflns_limit_l_min -50
_diffrn_reflns_number 63875
_diffrn_reflns_point_group_measured_fraction_full 0.999
_diffrn_reflns_point_group_measured_fraction_max 0.992
_diffrn_reflns_theta_full 25.242
_diffrn_reflns_theta_max 29.571
_diffrn_reflns_theta_min 2.403
_diffrn_standards_number 0
_exptl_absorpt_coefficient_mu 1.154
_exptl_absorpt_correction_T_max 0.994
_exptl_absorpt_correction_T_min 0.866
_exptl_absorpt_correction_type multi-scan
_exptl_absorpt_process_details
;
CrysAlisPro 1.171.39.46 (Rigaku Oxford Diffraction, 2018)
Empirical absorption correction using spherical harmonics,
 implemented in SCALE3 ABSPACK scaling algorithm.
;
_exptl_crystal_colour red-orange
_exptl_crystal_density_diffrn 1.550
_exptl_crystal_density_method 'not measured'
_exptl_crystal_description plate
_exptl_crystal_F_000 3200.00
_exptl_crystal_size_max 0.100
_exptl_crystal_size_mid 0.045
_exptl_crystal_size_min 0.005
_refine_diff_density_max 2.06
_refine_diff_density_min -1.80
_refine_ls_extinction_method none
_refine_ls_goodness_of_fit_ref 1.154
_refine_ls_hydrogen_treatment constr
_refine_ls_number_parameters 371
_refine_ls_number_reflns 9215
_refine_ls_number_restraints 0
_refine_ls_R_factor_all 0.0608
_refine_ls_R_factor_gt 0.0473
_refine_ls_shift/su_max 0.001
_refine_ls_structure_factor_coef Fsqd
_refine_ls_weighting_details 'w = 1/[\s^2^(Fo^2^)+(0.0181P)^2^+27.1429P] where P=(Fo^2^+2Fc^2^)/3'
_refine_ls_weighting_scheme calc
_refine_ls_wR_factor_gt 0.0888
_refine_ls_wR_factor_ref 0.0922
_reflns_Friedel_coverage 0.000
_reflns_number_gt 7634
_reflns_number_total 9215
_reflns_threshold_expression F^2^>2.0\s(F^2^)
_cod_data_source_file d1ce00093d2.cif
_cod_data_source_block xcalibur
_cod_depositor_comments 'Adding full bibliography for 7242769--7242770.cif.'
_cod_database_code 7242769

loop_
_space_group_symop_id
_space_group_symop_operation_xyz
1 +X,+Y,+Z
2 1/2+X,1/2-Y,-Z
3 -X,1/2+Y,1/2-Z
4 1/2-X,-Y,1/2+Z
5 -X,-Y,-Z
6 -1/2-X,-1/2+Y,+Z
7 +X,-1/2-Y,-1/2+Z
8 -1/2+X,+Y,-1/2-Z

loop_
_atom_site_label
_atom_site_type_symbol
_atom_site_fract_x
_atom_site_fract_y
_atom_site_fract_z
_atom_site_U_iso_or_equiv
_atom_site_adp_type
_atom_site_occupancy
_atom_site_site_symmetry_order
_atom_site_calc_flag
_atom_site_refinement_flags_posn
_atom_site_refinement_flags_adp
_atom_site_refinement_flags_occupancy
_atom_site_disorder_assembly
_atom_site_disorder_group
Rh1 Rh -0.05260(2) 0.45476(3) 0.16072(2) 0.00810(6) Uani 1 1 d . . . . .
Rh2 Rh 0.07791(2) 0.39892(3) 0.16451(2) 0.00793(6) Uani 1 1 d . . . . .
S1 S -0.02370(4) 0.69694(10) 0.17344(2) 0.01231(16) Uani 1 1 d . . . . .
S2 S 0.09184(4) 0.64739(10) 0.17595(2) 0.01183(16) Uani 1 1 d . . . . .
O1 O -0.03536(13) 0.8024(3) 0.14420(7) 0.0181(5) Uani 1 1 d . . . . .
O2 O -0.04593(13) 0.7490(3) 0.20836(8) 0.0205(6) Uani 1 1 d . . . . .
O3 O 0.12365(13) 0.7335(3) 0.14720(8) 0.0197(6) Uani 1 1 d . . . . .
O4 O 0.11667(14) 0.6819(3) 0.21166(7) 0.0200(6) Uani 1 1 d . . . . .
C1 C -0.11914(16) 0.2805(4) 0.13360(9) 0.0126(6) Uani 1 1 d . . . . .
C2 C -0.13934(16) 0.4281(4) 0.12272(9) 0.0126(6) Uani 1 1 d . . . . .
C3 C -0.16130(16) 0.5071(4) 0.15416(9) 0.0118(6) Uani 1 1 d . . . . .
C4 C -0.15409(16) 0.4077(4) 0.18404(9) 0.0125(6) Uani 1 1 d . . . . .
C5 C -0.12894(16) 0.2683(4) 0.17117(9) 0.0116(6) Uani 1 1 d . . . . .
C6 C -0.09896(18) 0.1554(4) 0.10927(10) 0.0167(7) Uani 1 1 d . . . . .
H6A H -0.0667 0.0886 0.1217 0.020 Uiso 1 1 calc R U . . .
H6B H -0.0758 0.1969 0.0881 0.020 Uiso 1 1 calc R U . . .
C7 C -0.14221(19) 0.4867(5) 0.08539(10) 0.0197(8) Uani 1 1 d . . . . .
H7A H -0.1877 0.4702 0.0756 0.024 Uiso 1 1 calc R U . . .
H7B H -0.1087 0.4343 0.0707 0.024 Uiso 1 1 calc R U . . .
H7C H -0.1322 0.5940 0.0854 0.024 Uiso 1 1 calc R U . . .
C8 C -0.18949(18) 0.6622(4) 0.15571(10) 0.0176(7) Uani 1 1 d . . . . .
H8A H -0.1768 0.7088 0.1784 0.021 Uiso 1 1 calc R U . . .
H8B H -0.2390 0.6582 0.1538 0.021 Uiso 1 1 calc R U . . .
H8C H -0.1711 0.7213 0.1360 0.021 Uiso 1 1 calc R U . . .
C9 C -0.17602(19) 0.4425(5) 0.22136(10) 0.0188(7) Uani 1 1 d . . . . .
H9A H -0.1585 0.3657 0.2376 0.023 Uiso 1 1 calc R U . . .
H9B H -0.2257 0.4439 0.2225 0.023 Uiso 1 1 calc R U . . .
H9C H -0.1582 0.5405 0.2284 0.023 Uiso 1 1 calc R U . . .
C10 C -0.11945(19) 0.1292(4) 0.19330(11) 0.0182(7) Uani 1 1 d . . . . .
H10A H -0.1635 0.0810 0.1971 0.022 Uiso 1 1 calc R U . . .
H10B H -0.0995 0.1561 0.2163 0.022 Uiso 1 1 calc R U . . .
H10C H -0.0891 0.0599 0.1808 0.022 Uiso 1 1 calc R U . . .
C11 C -0.1617(2) 0.0647(5) 0.09740(12) 0.0235(8) Uani 1 1 d . . . . .
H11A H -0.1864 0.0298 0.1188 0.028 Uiso 1 1 calc R U . . .
H11B H -0.1925 0.1310 0.0838 0.028 Uiso 1 1 calc R U . . .
C12 C -0.1437(2) -0.0698(5) 0.07445(11) 0.0245(8) Uani 1 1 d . . . . .
H12A H -0.1064 -0.1253 0.0861 0.029 Uiso 1 1 calc R U . . .
H12B H -0.1835 -0.1372 0.0734 0.029 Uiso 1 1 calc R U . . .
C13 C -0.1226(2) -0.0314(5) 0.03691(11) 0.0278(9) Uani 1 1 d . . . . .
H13A H -0.0890 0.0507 0.0377 0.033 Uiso 1 1 calc R U . . .
H13B H -0.1627 0.0051 0.0236 0.033 Uiso 1 1 calc R U . . .
C14 C -0.0919(3) -0.1643(5) 0.01701(12) 0.0317(10) Uani 1 1 d . . . . .
H14A H -0.0505 -0.1972 0.0297 0.038 Uiso 1 1 calc R U . . .
H14B H -0.1246 -0.2483 0.0175 0.038 Uiso 1 1 calc R U . . .
C15 C -0.0741(3) -0.1311(6) -0.02060(11) 0.0340(11) Uani 1 1 d . . . . .
H15A H -0.0417 -0.0481 -0.0214 0.041 Uiso 1 1 calc R U . . .
H15B H -0.1152 -0.1033 -0.0337 0.041 Uiso 1 1 calc R U . . .
H15C H -0.0537 -0.2198 -0.0315 0.041 Uiso 1 1 calc R U . . .
C16 C 0.16041(16) 0.2929(4) 0.13248(9) 0.0110(6) Uani 1 1 d . . . . .
C17 C 0.11407(16) 0.1758(4) 0.14257(9) 0.0106(6) Uani 1 1 d . . . . .
C18 C 0.11248(16) 0.1678(4) 0.18062(9) 0.0104(6) Uani 1 1 d . . . . .
C19 C 0.15763(16) 0.2799(4) 0.19448(9) 0.0109(6) Uani 1 1 d . . . . .
C20 C 0.18838(15) 0.3548(4) 0.16461(9) 0.0112(6) Uani 1 1 d . . . . .
C21 C 0.18067(17) 0.3366(4) 0.09539(10) 0.0147(7) Uani 1 1 d . . . . .
H21A H 0.1929 0.4439 0.0951 0.018 Uiso 1 1 calc R U . . .
H21B H 0.1415 0.3226 0.0793 0.018 Uiso 1 1 calc R U . . .
C22 C 0.07998(18) 0.0719(4) 0.11698(9) 0.0144(7) Uani 1 1 d . . . . .
H22A H 0.0454 0.0137 0.1296 0.017 Uiso 1 1 calc R U . . .
H22B H 0.1137 0.0040 0.1067 0.017 Uiso 1 1 calc R U . . .
H22C H 0.0586 0.1300 0.0979 0.017 Uiso 1 1 calc R U . . .
C23 C 0.07334(17) 0.0574(4) 0.20216(9) 0.0137(6) Uani 1 1 d . . . . .
H23A H 0.1006 -0.0330 0.2056 0.016 Uiso 1 1 calc R U . . .
H23B H 0.0313 0.0315 0.1896 0.016 Uiso 1 1 calc R U . . .
H23C H 0.0623 0.1011 0.2254 0.016 Uiso 1 1 calc R U . . .
C24 C 0.17418(18) 0.3102(4) 0.23252(9) 0.0155(7) Uani 1 1 d . . . . .
H24A H 0.2151 0.2546 0.2392 0.019 Uiso 1 1 calc R U . . .
H24B H 0.1362 0.2784 0.2476 0.019 Uiso 1 1 calc R U . . .
H24C H 0.1821 0.4175 0.2358 0.019 Uiso 1 1 calc R U . . .
C25 C 0.24313(17) 0.4695(4) 0.16685(10) 0.0161(7) Uani 1 1 d . . . . .
H25A H 0.2400 0.5368 0.1463 0.019 Uiso 1 1 calc R U . . .
H25B H 0.2874 0.4198 0.1668 0.019 Uiso 1 1 calc R U . . .
H25C H 0.2379 0.5272 0.1889 0.019 Uiso 1 1 calc R U . . .
C26 C 0.24091(18) 0.2446(5) 0.08142(10) 0.0175(7) Uani 1 1 d . . . . .
H26A H 0.2281 0.1376 0.0807 0.021 Uiso 1 1 calc R U . . .
H26B H 0.2796 0.2554 0.0980 0.021 Uiso 1 1 calc R U . . .
C27 C 0.2629(2) 0.2950(5) 0.04400(10) 0.0219(8) Uani 1 1 d . . . . .
H27A H 0.2222 0.2990 0.0285 0.026 Uiso 1 1 calc R U . . .
H27B H 0.2813 0.3977 0.0456 0.026 Uiso 1 1 calc R U . . .
C28 C 0.3159(2) 0.1950(5) 0.02624(11) 0.0237(8) Uani 1 1 d . . . . .
H28A H 0.2977 0.0919 0.0249 0.028 Uiso 1 1 calc R U . . .
H28B H 0.3232 0.2304 0.0016 0.028 Uiso 1 1 calc R U . . .
C29 C 0.3840(2) 0.1908(5) 0.04534(12) 0.0254(9) Uani 1 1 d . . . . .
H29A H 0.3774 0.1535 0.0699 0.030 Uiso 1 1 calc R U . . .
H29B H 0.4027 0.2933 0.0468 0.030 Uiso 1 1 calc R U . . .
C30 C 0.4345(2) 0.0896(6) 0.02585(13) 0.0326(10) Uani 1 1 d . . . . .
H30A H 0.4443 0.1316 0.0023 0.039 Uiso 1 1 calc R U . . .
H30B H 0.4149 -0.0105 0.0231 0.039 Uiso 1 1 calc R U . . .
H30C H 0.4765 0.0830 0.0397 0.039 Uiso 1 1 calc R U . . .
C31 C 0.02090(16) 0.4692(4) 0.12192(9) 0.0120(6) Uani 1 1 d . . . . .
H31A H 0.0166 0.3963 0.1022 0.014 Uiso 1 1 calc R U . . .
H31B H 0.0309 0.5715 0.1133 0.014 Uiso 1 1 calc R U . . .
C32 C 0.00648(16) 0.4082(4) 0.20427(9) 0.0111(6) Uani 1 1 d . . . . .
H32A H -0.0033 0.3119 0.2162 0.013 Uiso 1 1 calc R U . . .
H32B H 0.0120 0.4915 0.2214 0.013 Uiso 1 1 calc R U . . .

loop_
_atom_site_aniso_label
_atom_site_aniso_U_11
_atom_site_aniso_U_22
_atom_site_aniso_U_33
_atom_site_aniso_U_23
_atom_site_aniso_U_13
_atom_site_aniso_U_12
Rh1 0.00610(10) 0.00696(11) 0.01126(11) -0.00009(9) 0.00052(9) -0.00009(8)
Rh2 0.00603(10) 0.00632(11) 0.01145(11) 0.00010(9) 0.00017(8) -0.00022(8)
S1 0.0106(4) 0.0077(4) 0.0187(4) -0.0008(3) 0.0004(3) -0.0006(3)
S2 0.0098(3) 0.0072(4) 0.0186(4) 0.0000(3) -0.0015(3) -0.0001(3)
O1 0.0157(12) 0.0105(13) 0.0283(14) 0.0035(10) -0.0007(10) 0.0018(10)
O2 0.0179(13) 0.0179(14) 0.0256(14) -0.0076(11) 0.0054(10) 0.0009(11)
O3 0.0148(12) 0.0117(13) 0.0327(15) 0.0031(11) 0.0028(11) -0.0017(10)
O4 0.0205(13) 0.0133(13) 0.0261(14) -0.0025(10) -0.0063(11) -0.0005(10)
C1 0.0085(14) 0.0104(16) 0.0191(17) -0.0033(12) -0.0011(12) 0.0001(12)
C2 0.0068(14) 0.0146(18) 0.0164(16) -0.0002(12) -0.0020(11) -0.0019(12)
C3 0.0075(14) 0.0108(16) 0.0171(16) -0.0015(12) -0.0009(11) -0.0010(11)
C4 0.0080(14) 0.0151(17) 0.0145(15) 0.0012(13) -0.0003(11) -0.0026(12)
C5 0.0090(14) 0.0061(15) 0.0197(17) -0.0001(12) 0.0004(12) -0.0034(11)
C6 0.0153(16) 0.0146(17) 0.0202(17) -0.0065(14) -0.0007(13) 0.0022(13)
C7 0.0176(17) 0.025(2) 0.0161(17) 0.0018(14) -0.0020(13) 0.0016(15)
C8 0.0130(15) 0.0151(18) 0.0247(19) -0.0026(14) -0.0004(13) 0.0039(13)
C9 0.0167(17) 0.022(2) 0.0176(17) -0.0008(14) 0.0046(13) -0.0014(15)
C10 0.0138(16) 0.0134(18) 0.0274(19) 0.0037(14) -0.0005(14) -0.0036(13)
C11 0.0214(19) 0.018(2) 0.031(2) -0.0114(16) -0.0062(16) 0.0020(15)
C12 0.028(2) 0.017(2) 0.029(2) -0.0041(15) -0.0042(16) 0.0007(16)
C13 0.037(2) 0.019(2) 0.028(2) -0.0025(16) -0.0033(17) 0.0023(18)
C14 0.045(3) 0.026(2) 0.024(2) -0.0047(17) -0.0017(19) 0.006(2)
C15 0.051(3) 0.029(3) 0.022(2) -0.0074(17) -0.0005(19) 0.003(2)
C16 0.0077(14) 0.0103(16) 0.0149(15) 0.0009(12) 0.0028(12) 0.0020(11)
C17 0.0076(14) 0.0085(16) 0.0157(16) -0.0010(12) 0.0004(11) 0.0017(11)
C18 0.0085(14) 0.0060(15) 0.0168(16) 0.0010(12) -0.0022(12) 0.0019(11)
C19 0.0092(14) 0.0069(15) 0.0167(16) 0.0014(12) -0.0011(12) 0.0022(11)
C20 0.0050(13) 0.0081(15) 0.0205(16) -0.0002(12) 0.0008(12) 0.0010(11)
C21 0.0120(15) 0.0119(17) 0.0202(17) 0.0039(13) 0.0032(12) 0.0033(13)
C22 0.0150(16) 0.0103(17) 0.0179(16) -0.0013(12) -0.0015(13) -0.0013(13)
C23 0.0136(15) 0.0107(16) 0.0167(15) 0.0027(12) 0.0000(12) -0.0019(13)
C24 0.0144(16) 0.0147(18) 0.0174(17) -0.0002(13) -0.0046(12) -0.0014(13)
C25 0.0103(15) 0.0136(18) 0.0245(18) 0.0000(14) 0.0013(13) -0.0010(12)
C26 0.0158(16) 0.0174(18) 0.0194(18) 0.0034(14) 0.0060(13) 0.0056(14)
C27 0.0196(18) 0.024(2) 0.0222(19) 0.0052(15) 0.0090(14) 0.0068(15)
C28 0.026(2) 0.024(2) 0.0213(19) 0.0009(15) 0.0089(15) 0.0017(16)
C29 0.0214(19) 0.023(2) 0.032(2) 0.0034(17) 0.0088(16) 0.0032(16)
C30 0.025(2) 0.029(2) 0.044(3) -0.002(2) 0.0132(19) 0.0051(18)
C31 0.0098(15) 0.0147(18) 0.0115(15) 0.0013(12) 0.0003(11) -0.0014(12)
C32 0.0096(14) 0.0120(16) 0.0117(14) 0.0010(12) 0.0006(11) 0.0017(12)

loop_
_atom_type_symbol
_atom_type_description
_atom_type_scat_dispersion_real
_atom_type_scat_dispersion_imag
_atom_type_scat_source
C C 0.0033 0.0016
;
International Tables for Crystallography
(Vol. C, Tables 4.2.6.8 and 6.1.1.4)
;
H H 0.0000 0.0000
;
International Tables for Crystallography
(Vol. C, Table 6.1.1.4)
;
O O 0.0106 0.0060
;
International Tables for Crystallography
(Vol. C, Tables 4.2.6.8 and 6.1.1.4)
;
S S 0.1246 0.1234
;
International Tables for Crystallography
(Vol. C, Tables 4.2.6.8 and 6.1.1.4)
;
Rh Rh -1.1178 0.9187
;
International Tables for Crystallography
(Vol. C, Tables 4.2.6.8 and 6.1.1.4)
;

loop_
_geom_angle_atom_site_label_1
_geom_angle_atom_site_label_2
_geom_angle_atom_site_label_3
_geom_angle
_geom_angle_site_symmetry_1
_geom_angle_site_symmetry_3
_geom_angle_publ_flag
C32 Rh1 C31 100.20(13) . . ?
C32 Rh1 C3 133.11(13) . . ?
C31 Rh1 C3 126.25(13) . . ?
C32 Rh1 C4 99.13(13) . . ?
C31 Rh1 C4 157.46(13) . . ?
C3 Rh1 C4 37.86(12) . . ?
C32 Rh1 C2 156.95(13) . . ?
C31 Rh1 C2 95.36(12) . . ?
C3 Rh1 C2 37.84(12) . . ?
C4 Rh1 C2 62.86(12) . . ?
C32 Rh1 C1 123.03(14) . . ?
C31 Rh1 C1 97.58(13) . . ?
C3 Rh1 C1 62.34(12) . . ?
C4 Rh1 C1 61.87(12) . . ?
C2 Rh1 C1 37.11(12) . . ?
C32 Rh1 C5 95.12(13) . . ?
C31 Rh1 C5 129.21(13) . . ?
C3 Rh1 C5 62.18(12) . . ?
C4 Rh1 C5 36.90(12) . . ?
C2 Rh1 C5 61.84(12) . . ?
C1 Rh1 C5 36.53(12) . . ?
C32 Rh1 S1 83.35(10) . . ?
C31 Rh1 S1 85.02(10) . . ?
C3 Rh1 S1 93.70(9) . . ?
C4 Rh1 S1 108.69(10) . . ?
C2 Rh1 S1 115.06(9) . . ?
C1 Rh1 S1 152.10(9) . . ?
C5 Rh1 S1 145.08(9) . . ?
C32 Rh1 Rh2 50.30(9) . . ?
C31 Rh1 Rh2 50.23(9) . . ?
C3 Rh1 Rh2 176.45(9) . . ?
C4 Rh1 Rh2 145.54(9) . . ?
C2 Rh1 Rh2 139.71(9) . . ?
C1 Rh1 Rh2 117.32(8) . . ?
C5 Rh1 Rh2 119.90(9) . . ?
S1 Rh1 Rh2 85.67(2) . . ?
C31 Rh2 C32 100.28(13) . . ?
C31 Rh2 C19 159.18(13) . . ?
C32 Rh2 C19 97.89(13) . . ?
C31 Rh2 C20 126.49(13) . . ?
C32 Rh2 C20 132.89(13) . . ?
C19 Rh2 C20 38.02(12) . . ?
C31 Rh2 C16 96.26(13) . . ?
C32 Rh2 C16 155.19(13) . . ?
C19 Rh2 C16 63.34(12) . . ?
C20 Rh2 C16 37.70(12) . . ?
C31 Rh2 C18 130.82(13) . . ?
C32 Rh2 C18 92.82(13) . . ?
C19 Rh2 C18 37.56(12) . . ?
C20 Rh2 C18 62.58(12) . . ?
C16 Rh2 C18 62.37(12) . . ?
C31 Rh2 C17 99.09(13) . . ?
C32 Rh2 C17 120.92(13) . . ?
C19 Rh2 C17 62.49(12) . . ?
C20 Rh2 C17 62.32(12) . . ?
C16 Rh2 C17 37.27(12) . . ?
C18 Rh2 C17 36.81(12) . . ?
C31 Rh2 S2 85.10(10) . . ?
C32 Rh2 S2 84.61(10) . . ?
C19 Rh2 S2 106.74(9) . . ?
C20 Rh2 S2 93.15(9) . . ?
C16 Rh2 S2 115.30(9) . . ?
C18 Rh2 S2 143.61(9) . . ?
C17 Rh2 S2 152.37(9) . . ?
C31 Rh2 Rh1 50.43(9) . . ?
C32 Rh2 Rh1 50.18(9) . . ?
C19 Rh2 Rh1 144.85(9) . . ?
C20 Rh2 Rh1 176.91(9) . . ?
C16 Rh2 Rh1 139.93(9) . . ?
C18 Rh2 Rh1 118.97(8) . . ?
C17 Rh2 Rh1 117.05(8) . . ?
S2 Rh2 Rh1 86.73(2) . . ?
O2 S1 O1 114.89(17) . . ?
O2 S1 Rh1 114.49(12) . . ?
O1 S1 Rh1 114.41(12) . . ?
O2 S1 S2 108.61(12) . . ?
O1 S1 S2 107.89(11) . . ?
Rh1 S1 S2 94.14(4) . . ?
O4 S2 O3 114.92(17) . . ?
O4 S2 Rh2 114.80(12) . . ?
O3 S2 Rh2 115.10(12) . . ?
O4 S2 S1 109.02(12) . . ?
O3 S2 S1 106.82(11) . . ?
Rh2 S2 S1 93.45(4) . . ?
C5 C1 C2 108.3(3) . . ?
C5 C1 C6 125.5(3) . . ?
C2 C1 C6 125.9(3) . . ?
C5 C1 Rh1 71.87(19) . . ?
C2 C1 Rh1 70.04(19) . . ?
C6 C1 Rh1 129.1(2) . . ?
C1 C2 C3 107.4(3) . . ?
C1 C2 C7 126.7(3) . . ?
C3 C2 C7 125.7(3) . . ?
C1 C2 Rh1 72.85(19) . . ?
C3 C2 Rh1 69.86(18) . . ?
C7 C2 Rh1 126.0(2) . . ?
C4 C3 C2 107.9(3) . . ?
C4 C3 C8 125.4(3) . . ?
C2 C3 C8 126.7(3) . . ?
C4 C3 Rh1 71.71(18) . . ?
C2 C3 Rh1 72.30(18) . . ?
C8 C3 Rh1 123.6(2) . . ?
C5 C4 C3 108.1(3) . . ?
C5 C4 C9 126.7(3) . . ?
C3 C4 C9 124.9(3) . . ?
C5 C4 Rh1 73.70(19) . . ?
C3 C4 Rh1 70.43(18) . . ?
C9 C4 Rh1 126.0(2) . . ?
C4 C5 C1 108.3(3) . . ?
C4 C5 C10 125.3(3) . . ?
C1 C5 C10 126.2(3) . . ?
C4 C5 Rh1 69.41(18) . . ?
C1 C5 Rh1 71.60(19) . . ?
C10 C5 Rh1 128.0(2) . . ?
C1 C6 C11 110.8(3) . . ?
C1 C6 H6A 109.5 . . ?
C11 C6 H6A 109.5 . . ?
C1 C6 H6B 109.5 . . ?
C11 C6 H6B 109.5 . . ?
H6A C6 H6B 108.1 . . ?
C2 C7 H7A 109.5 . . ?
C2 C7 H7B 109.5 . . ?
H7A C7 H7B 109.5 . . ?
C2 C7 H7C 109.5 . . ?
H7A C7 H7C 109.5 . . ?
H7B C7 H7C 109.5 . . ?
C3 C8 H8A 109.5 . . ?
C3 C8 H8B 109.5 . . ?
H8A C8 H8B 109.5 . . ?
C3 C8 H8C 109.5 . . ?
H8A C8 H8C 109.5 . . ?
H8B C8 H8C 109.5 . . ?
C4 C9 H9A 109.5 . . ?
C4 C9 H9B 109.5 . . ?
H9A C9 H9B 109.5 . . ?
C4 C9 H9C 109.5 . . ?
H9A C9 H9C 109.5 . . ?
H9B C9 H9C 109.5 . . ?
C5 C10 H10A 109.5 . . ?
C5 C10 H10B 109.5 . . ?
H10A C10 H10B 109.5 . . ?
C5 C10 H10C 109.5 . . ?
H10A C10 H10C 109.5 . . ?
H10B C10 H10C 109.5 . . ?
C12 C11 C6 113.1(3) . . ?
C12 C11 H11A 109.0 . . ?
C6 C11 H11A 109.0 . . ?
C12 C11 H11B 109.0 . . ?
C6 C11 H11B 109.0 . . ?
H11A C11 H11B 107.8 . . ?
C13 C12 C11 114.4(4) . . ?
C13 C12 H12A 108.7 . . ?
C11 C12 H12A 108.7 . . ?
C13 C12 H12B 108.7 . . ?
C11 C12 H12B 108.7 . . ?
H12A C12 H12B 107.6 . . ?
C12 C13 C14 112.9(4) . . ?
C12 C13 H13A 109.0 . . ?
C14 C13 H13A 109.0 . . ?
C12 C13 H13B 109.0 . . ?
C14 C13 H13B 109.0 . . ?
H13A C13 H13B 107.8 . . ?
C15 C14 C13 113.7(4) . . ?
C15 C14 H14A 108.8 . . ?
C13 C14 H14A 108.8 . . ?
C15 C14 H14B 108.8 . . ?
C13 C14 H14B 108.8 . . ?
H14A C14 H14B 107.7 . . ?
C14 C15 H15A 109.5 . . ?
C14 C15 H15B 109.5 . . ?
H15A C15 H15B 109.5 . . ?
C14 C15 H15C 109.5 . . ?
H15A C15 H15C 109.5 . . ?
H15B C15 H15C 109.5 . . ?
C20 C16 C17 107.6(3) . . ?
C20 C16 C21 125.2(3) . . ?
C17 C16 C21 127.0(3) . . ?
C20 C16 Rh2 70.39(18) . . ?
C17 C16 Rh2 72.86(18) . . ?
C21 C16 Rh2 125.7(2) . . ?
C18 C17 C16 108.2(3) . . ?
C18 C17 C22 126.9(3) . . ?
C16 C17 C22 124.6(3) . . ?
C18 C17 Rh2 71.05(19) . . ?
C16 C17 Rh2 69.87(18) . . ?
C22 C17 Rh2 129.6(2) . . ?
C17 C18 C19 108.2(3) . . ?
C17 C18 C23 125.9(3) . . ?
C19 C18 C23 125.8(3) . . ?
C17 C18 Rh2 72.15(19) . . ?
C19 C18 Rh2 69.24(18) . . ?
C23 C18 Rh2 126.5(2) . . ?
C18 C19 C20 107.6(3) . . ?
C18 C19 C24 127.5(3) . . ?
C20 C19 C24 124.8(3) . . ?
C18 C19 Rh2 73.20(18) . . ?
C20 C19 Rh2 71.26(18) . . ?
C24 C19 Rh2 123.9(2) . . ?
C16 C20 C19 108.3(3) . . ?
C16 C20 C25 126.1(3) . . ?
C19 C20 C25 125.5(3) . . ?
C16 C20 Rh2 71.91(18) . . ?
C19 C20 Rh2 70.72(18) . . ?
C25 C20 Rh2 126.1(2) . . ?
C16 C21 C26 112.6(3) . . ?
C16 C21 H21A 109.1 . . ?
C26 C21 H21A 109.1 . . ?
C16 C21 H21B 109.1 . . ?
C26 C21 H21B 109.1 . . ?
H21A C21 H21B 107.8 . . ?
C17 C22 H22A 109.5 . . ?
C17 C22 H22B 109.5 . . ?
H22A C22 H22B 109.5 . . ?
C17 C22 H22C 109.5 . . ?
H22A C22 H22C 109.5 . . ?
H22B C22 H22C 109.5 . . ?
C18 C23 H23A 109.5 . . ?
C18 C23 H23B 109.5 . . ?
H23A C23 H23B 109.5 . . ?
C18 C23 H23C 109.5 . . ?
H23A C23 H23C 109.5 . . ?
H23B C23 H23C 109.5 . . ?
C19 C24 H24A 109.5 . . ?
C19 C24 H24B 109.5 . . ?
H24A C24 H24B 109.5 . . ?
C19 C24 H24C 109.5 . . ?
H24A C24 H24C 109.5 . . ?
H24B C24 H24C 109.5 . . ?
C20 C25 H25A 109.5 . . ?
C20 C25 H25B 109.5 . . ?
H25A C25 H25B 109.5 . . ?
C20 C25 H25C 109.5 . . ?
H25A C25 H25C 109.5 . . ?
H25B C25 H25C 109.5 . . ?
C21 C26 C27 111.9(3) . . ?
C21 C26 H26A 109.2 . . ?
C27 C26 H26A 109.2 . . ?
C21 C26 H26B 109.2 . . ?
C27 C26 H26B 109.2 . . ?
H26A C26 H26B 107.9 . . ?
C28 C27 C26 114.8(3) . . ?
C28 C27 H27A 108.6 . . ?
C26 C27 H27A 108.6 . . ?
C28 C27 H27B 108.6 . . ?
C26 C27 H27B 108.6 . . ?
H27A C27 H27B 107.5 . . ?
C29 C28 C27 114.3(4) . . ?
C29 C28 H28A 108.7 . . ?
C27 C28 H28A 108.7 . . ?
C29 C28 H28B 108.7 . . ?
C27 C28 H28B 108.7 . . ?
H28A C28 H28B 107.6 . . ?
C28 C29 C30 111.3(4) . . ?
C28 C29 H29A 109.4 . . ?
C30 C29 H29A 109.4 . . ?
C28 C29 H29B 109.4 . . ?
C30 C29 H29B 109.4 . . ?
H29A C29 H29B 108.0 . . ?
C29 C30 H30A 109.5 . . ?
C29 C30 H30B 109.5 . . ?
H30A C30 H30B 109.5 . . ?
C29 C30 H30C 109.5 . . ?
H30A C30 H30C 109.5 . . ?
H30B C30 H30C 109.5 . . ?
Rh2 C31 Rh1 79.34(12) . . ?
Rh2 C31 H31A 115.4 . . ?
Rh1 C31 H31A 115.4 . . ?
Rh2 C31 H31B 115.4 . . ?
Rh1 C31 H31B 115.4 . . ?
H31A C31 H31B 112.4 . . ?
Rh1 C32 Rh2 79.51(12) . . ?
Rh1 C32 H32A 115.3 . . ?
Rh2 C32 H32A 115.3 . . ?
Rh1 C32 H32B 115.3 . . ?
Rh2 C32 H32B 115.3 . . ?
H32A C32 H32B 112.4 . . ?

loop_
_geom_bond_atom_site_label_1
_geom_bond_atom_site_label_2
_geom_bond_distance
_geom_bond_site_symmetry_2
_geom_bond_publ_flag
Rh1 C32 2.051(3) . ?
Rh1 C31 2.059(3) . ?
Rh1 C3 2.208(3) . ?
Rh1 C4 2.225(3) . ?
Rh1 C2 2.240(3) . ?
Rh1 C1 2.277(3) . ?
Rh1 C5 2.281(3) . ?
Rh1 S1 2.2901(9) . ?
Rh1 Rh2 2.6255(3) . ?
Rh2 C31 2.053(3) . ?
Rh2 C32 2.054(3) . ?
Rh2 C19 2.207(3) . ?
Rh2 C20 2.214(3) . ?
Rh2 C16 2.234(3) . ?
Rh2 C18 2.259(3) . ?
Rh2 C17 2.274(3) . ?
Rh2 S2 2.2799(9) . ?
S1 O2 1.459(3) . ?
S1 O1 1.466(3) . ?
S1 S2 2.3228(11) . ?
S2 O4 1.460(3) . ?
S2 O3 1.467(3) . ?
C1 C5 1.429(5) . ?
C1 C2 1.438(5) . ?
C1 C6 1.498(5) . ?
C2 C3 1.442(5) . ?
C2 C7 1.498(5) . ?
C3 C4 1.438(5) . ?
C3 C8 1.496(5) . ?
C4 C5 1.427(5) . ?
C4 C9 1.499(5) . ?
C5 C10 1.508(5) . ?
C6 C11 1.545(5) . ?
C6 H6A 0.9900 . ?
C6 H6B 0.9900 . ?
C7 H7A 0.9800 . ?
C7 H7B 0.9800 . ?
C7 H7C 0.9800 . ?
C8 H8A 0.9800 . ?
C8 H8B 0.9800 . ?
C8 H8C 0.9800 . ?
C9 H9A 0.9800 . ?
C9 H9B 0.9800 . ?
C9 H9C 0.9800 . ?
C10 H10A 0.9800 . ?
C10 H10B 0.9800 . ?
C10 H10C 0.9800 . ?
C11 C12 1.522(5) . ?
C11 H11A 0.9900 . ?
C11 H11B 0.9900 . ?
C12 C13 1.509(6) . ?
C12 H12A 0.9900 . ?
C12 H12B 0.9900 . ?
C13 C14 1.529(6) . ?
C13 H13A 0.9900 . ?
C13 H13B 0.9900 . ?
C14 C15 1.486(6) . ?
C14 H14A 0.9900 . ?
C14 H14B 0.9900 . ?
C15 H15A 0.9800 . ?
C15 H15B 0.9800 . ?
C15 H15C 0.9800 . ?
C16 C20 1.437(5) . ?
C16 C17 1.441(5) . ?
C16 C21 1.501(5) . ?
C17 C18 1.431(5) . ?
C17 C22 1.496(5) . ?
C18 C19 1.439(5) . ?
C18 C23 1.492(5) . ?
C19 C20 1.440(5) . ?
C19 C24 1.490(5) . ?
C20 C25 1.492(5) . ?
C21 C26 1.537(5) . ?
C21 H21A 0.9900 . ?
C21 H21B 0.9900 . ?
C22 H22A 0.9800 . ?
C22 H22B 0.9800 . ?
C22 H22C 0.9800 . ?
C23 H23A 0.9800 . ?
C23 H23B 0.9800 . ?
C23 H23C 0.9800 . ?
C24 H24A 0.9800 . ?
C24 H24B 0.9800 . ?
C24 H24C 0.9800 . ?
C25 H25A 0.9800 . ?
C25 H25B 0.9800 . ?
C25 H25C 0.9800 . ?
C26 C27 1.538(5) . ?
C26 H26A 0.9900 . ?
C26 H26B 0.9900 . ?
C27 C28 1.529(5) . ?
C27 H27A 0.9900 . ?
C27 H27B 0.9900 . ?
C28 C29 1.523(6) . ?
C28 H28A 0.9900 . ?
C28 H28B 0.9900 . ?
C29 C30 1.532(6) . ?
C29 H29A 0.9900 . ?
C29 H29B 0.9900 . ?
C30 H30A 0.9800 . ?
C30 H30B 0.9800 . ?
C30 H30C 0.9800 . ?
C31 H31A 0.9900 . ?
C31 H31B 0.9900 . ?
C32 H32A 0.9900 . ?
C32 H32B 0.9900 . ?

loop_
_geom_torsion_atom_site_label_1
_geom_torsion_atom_site_label_2
_geom_torsion_atom_site_label_3
_geom_torsion_atom_site_label_4
_geom_torsion
_geom_torsion_site_symmetry_1
_geom_torsion_site_symmetry_2
_geom_torsion_site_symmetry_3
_geom_torsion_site_symmetry_4
_geom_torsion_publ_flag
C5 C1 C2 C3 0.4(4) . . . . ?
C6 C1 C2 C3 173.9(3) . . . . ?
Rh1 C1 C2 C3 -61.7(2) . . . . ?
C5 C1 C2 C7 -175.4(3) . . . . ?
C6 C1 C2 C7 -1.9(6) . . . . ?
Rh1 C1 C2 C7 122.5(3) . . . . ?
C5 C1 C2 Rh1 62.1(2) . . . . ?
C6 C1 C2 Rh1 -124.4(3) . . . . ?
C1 C2 C3 C4 0.3(4) . . . . ?
C7 C2 C3 C4 176.2(3) . . . . ?
Rh1 C2 C3 C4 -63.3(2) . . . . ?
C1 C2 C3 C8 -177.3(3) . . . . ?
C7 C2 C3 C8 -1.4(5) . . . . ?
Rh1 C2 C3 C8 119.1(3) . . . . ?
C1 C2 C3 Rh1 63.6(2) . . . . ?
C7 C2 C3 Rh1 -120.5(3) . . . . ?
C2 C3 C4 C5 -0.9(4) . . . . ?
C8 C3 C4 C5 176.8(3) . . . . ?
Rh1 C3 C4 C5 -64.6(2) . . . . ?
C2 C3 C4 C9 -175.4(3) . . . . ?
C8 C3 C4 C9 2.2(5) . . . . ?
Rh1 C3 C4 C9 120.9(3) . . . . ?
C2 C3 C4 Rh1 63.7(2) . . . . ?
C8 C3 C4 Rh1 -118.7(3) . . . . ?
C3 C4 C5 C1 1.1(4) . . . . ?
C9 C4 C5 C1 175.5(3) . . . . ?
Rh1 C4 C5 C1 -61.3(2) . . . . ?
C3 C4 C5 C10 -174.8(3) . . . . ?
C9 C4 C5 C10 -0.4(5) . . . . ?
Rh1 C4 C5 C10 122.7(3) . . . . ?
C3 C4 C5 Rh1 62.5(2) . . . . ?
C9 C4 C5 Rh1 -123.1(3) . . . . ?
C2 C1 C5 C4 -0.9(4) . . . . ?
C6 C1 C5 C4 -174.5(3) . . . . ?
Rh1 C1 C5 C4 60.0(2) . . . . ?
C2 C1 C5 C10 175.0(3) . . . . ?
C6 C1 C5 C10 1.4(5) . . . . ?
Rh1 C1 C5 C10 -124.2(3) . . . . ?
C2 C1 C5 Rh1 -60.9(2) . . . . ?
C6 C1 C5 Rh1 125.6(3) . . . . ?
C5 C1 C6 C11 84.7(4) . . . . ?
C2 C1 C6 C11 -87.7(4) . . . . ?
Rh1 C1 C6 C11 179.7(3) . . . . ?
C1 C6 C11 C12 -176.5(3) . . . . ?
C6 C11 C12 C13 -73.8(5) . . . . ?
C11 C12 C13 C14 168.7(4) . . . . ?
C12 C13 C14 C15 176.9(4) . . . . ?
C20 C16 C17 C18 1.2(4) . . . . ?
C21 C16 C17 C18 176.9(3) . . . . ?
Rh2 C16 C17 C18 -61.0(2) . . . . ?
C20 C16 C17 C22 -173.0(3) . . . . ?
C21 C16 C17 C22 2.7(5) . . . . ?
Rh2 C16 C17 C22 124.8(3) . . . . ?
C20 C16 C17 Rh2 62.2(2) . . . . ?
C21 C16 C17 Rh2 -122.1(3) . . . . ?
C16 C17 C18 C19 0.1(4) . . . . ?
C22 C17 C18 C19 174.1(3) . . . . ?
Rh2 C17 C18 C19 -60.1(2) . . . . ?
C16 C17 C18 C23 -177.2(3) . . . . ?
C22 C17 C18 C23 -3.2(6) . . . . ?
Rh2 C17 C18 C23 122.6(3) . . . . ?
C16 C17 C18 Rh2 60.2(2) . . . . ?
C22 C17 C18 Rh2 -125.7(3) . . . . ?
C17 C18 C19 C20 -1.4(4) . . . . ?
C23 C18 C19 C20 175.9(3) . . . . ?
Rh2 C18 C19 C20 -63.4(2) . . . . ?
C17 C18 C19 C24 -177.9(3) . . . . ?
C23 C18 C19 C24 -0.6(5) . . . . ?
Rh2 C18 C19 C24 120.1(3) . . . . ?
C17 C18 C19 Rh2 62.0(2) . . . . ?
C23 C18 C19 Rh2 -120.7(3) . . . . ?
C17 C16 C20 C19 -2.1(4) . . . . ?
C21 C16 C20 C19 -177.8(3) . . . . ?
Rh2 C16 C20 C19 61.7(2) . . . . ?
C17 C16 C20 C25 174.2(3) . . . . ?
C21 C16 C20 C25 -1.5(5) . . . . ?
Rh2 C16 C20 C25 -122.0(3) . . . . ?
C17 C16 C20 Rh2 -63.8(2) . . . . ?
C21 C16 C20 Rh2 120.4(3) . . . . ?
C18 C19 C20 C16 2.2(4) . . . . ?
C24 C19 C20 C16 178.8(3) . . . . ?
Rh2 C19 C20 C16 -62.5(2) . . . . ?
C18 C19 C20 C25 -174.2(3) . . . . ?
C24 C19 C20 C25 2.4(5) . . . . ?
Rh2 C19 C20 C25 121.2(3) . . . . ?
C18 C19 C20 Rh2 64.7(2) . . . . ?
C24 C19 C20 Rh2 -118.7(3) . . . . ?
C20 C16 C21 C26 88.1(4) . . . . ?
C17 C16 C21 C26 -86.9(4) . . . . ?
Rh2 C16 C21 C26 178.1(2) . . . . ?
C16 C21 C26 C27 -177.7(3) . . . . ?
C21 C26 C27 C28 -171.9(3) . . . . ?
C26 C27 C28 C29 -64.0(5) . . . . ?
C27 C28 C29 C30 -179.5(4) . . . . ?
